data_7239817
loop_
_publ_author_name
'Smokrovi\'c, Kristina'
'Stilinovic, Vladimir'

_publ_section_title
;
 Stoichiometry of Adamantylamine-Trinitrophloroglucinol Salts Controlled
 by Solvate Formation
;
_journal_name_full CrystEngComm
_journal_paper_doi 10.1039/C9CE01957J
_journal_year 2020
_chemical_formula_moiety 'C6 N3 O9, 3(C10 H18 N), 2(O)'
_chemical_formula_sum 'C36 H54 N6 O11'
_chemical_formula_weight 746.85
_chemical_name_common 'adamantan-1-aminium trinitrophloroglucinolate hydrate'
_chemical_name_systematic 'adamantan-1-aminium trinitrobenzene-1,3,5-tris(olate) hydrate'
_space_group_crystal_system monoclinic
_space_group_IT_number 14
_space_group_name_Hall '-P 2ybc'
_space_group_name_H-M_alt 'P 1 21/c 1'
_atom_sites_solution_hydrogens geom
_audit_creation_date 2018-07-12
_audit_creation_method
;
Olex2 1.2
(compiled 2018.05.29 svn.r3508 for OlexSys, GUI svn.r5506)
;
_audit_update_record
;
2018-07-17 deposited with the CCDC.	2020-01-23 downloaded from the CCDC.
;
_cell_angle_alpha 90
_cell_angle_beta 105.420(7)
_cell_angle_gamma 90
_cell_formula_units_Z 4
_cell_length_a 14.4004(12)
_cell_length_b 16.1041(9)
_cell_length_c 18.7528(10)
_cell_measurement_reflns_used 2358
_cell_measurement_temperature 293(2)
_cell_measurement_theta_max 21.9550
_cell_measurement_theta_min 4.4320
_cell_volume 4192.3(5)
_computing_cell_refinement
;
CrystalClear-SM Expert 2.0 r7 (Rigaku, 2011)
;
_computing_data_collection
;
CrystalClear-SM Expert 2.0 r7 (Rigaku, 2011)
;
_computing_data_reduction
;
CrystalClear-SM Expert 2.0 r7 (Rigaku, 2011)
;
_computing_molecular_graphics 'Olex2 (Dolomanov et al., 2009)'
_computing_publication_material 'Olex2 (Dolomanov et al., 2009)'
_computing_structure_refinement 'ShelXL (Sheldrick, 2015)'
_computing_structure_solution 'ShelXT (Sheldrick, 2015)'
_diffrn_ambient_temperature 293(2)
_diffrn_detector CCD
_diffrn_detector_area_resol_mean 28.5714
_diffrn_detector_type CCD
_diffrn_measured_fraction_theta_full 0.995
_diffrn_measured_fraction_theta_max 0.995
_diffrn_measurement_details
;
#__ type_ start__ end____ width___ exp.time_
  1 omega   -3.00   28.00   1.0000   15.0000
omega____ theta____ kappa____ phi______ frames
    -       20.4041   57.0000  -30.0000 31

#__ type_ start__ end____ width___ exp.time_
  2 omega   52.00   81.00   1.0000   15.0000
omega____ theta____ kappa____ phi______ frames
    -       20.4041   57.0000  -30.0000 29

#__ type_ start__ end____ width___ exp.time_
  3 omega   -9.00   18.00   1.0000   15.0000
omega____ theta____ kappa____ phi______ frames
    -      -23.0603  -99.0000  120.0000 27

#__ type_ start__ end____ width___ exp.time_
  4 omega  -24.00   13.00   1.0000   15.0000
omega____ theta____ kappa____ phi______ frames
    -      -23.0603  -99.0000  -60.0000 37

#__ type_ start__ end____ width___ exp.time_
  5 omega -103.00  -64.00   1.0000   15.0000
omega____ theta____ kappa____ phi______ frames
    -      -23.0603 -179.0000  -60.0000 39

#__ type_ start__ end____ width___ exp.time_
  6 omega  -47.00   47.00   1.0000   15.0000
omega____ theta____ kappa____ phi______ frames
    -      -23.0603   77.0000  150.0000 94

#__ type_ start__ end____ width___ exp.time_
  7 omega  -25.00   10.00   1.0000   15.0000
omega____ theta____ kappa____ phi______ frames
    -      -23.0603  -99.0000 -150.0000 35
;
_diffrn_measurement_device 'four-circle diffractometer'
_diffrn_measurement_device_type 'Xcalibur, Sapphire3'
_diffrn_measurement_method '\w scans'
_diffrn_orient_matrix_type 'CrysAlisPro convention (1999,Acta A55,543-557)'
_diffrn_radiation_collimation 0.8
_diffrn_radiation_monochromator graphite
_diffrn_radiation_probe x-ray
_diffrn_radiation_type MoK\a
_diffrn_radiation_wavelength 0.71073
_diffrn_reflns_av_R_equivalents 0.0619
_diffrn_reflns_av_unetI/netI 0.1062
_diffrn_reflns_Laue_measured_fraction_full 0.995
_diffrn_reflns_Laue_measured_fraction_max 0.995
_diffrn_reflns_limit_h_max 17
_diffrn_reflns_limit_h_min -17
_diffrn_reflns_limit_k_max 17
_diffrn_reflns_limit_k_min -19
_diffrn_reflns_limit_l_max 21
_diffrn_reflns_limit_l_min -23
_diffrn_reflns_number 19176
_diffrn_reflns_point_group_measured_fraction_full 0.995
_diffrn_reflns_point_group_measured_fraction_max 0.995
_diffrn_reflns_theta_full 25.242
_diffrn_reflns_theta_max 26.000
_diffrn_reflns_theta_min 4.150
_diffrn_source 'fine-focus sealed X-ray tube'
_diffrn_source_current 24.0
_diffrn_source_power 1.2
_diffrn_source_target Mo
_diffrn_source_type 'Enhance (Mo) X-ray Source'
_diffrn_source_voltage 50.0
_exptl_absorpt_coefficient_mu 0.088
_exptl_absorpt_correction_T_max 1.00000
_exptl_absorpt_correction_T_min 0.70428
_exptl_absorpt_correction_type multi-scan
_exptl_absorpt_process_details
;
CrysAlisPro, Agilent Technologies,
Version 1.171.37.35 (release 13-08-2014 CrysAlis171 .NET)
(compiled Aug 13 2014,18:06:01)
Empirical absorption correction using spherical harmonics,
 implemented in SCALE3 ABSPACK scaling algorithm.
;
_exptl_crystal_colour 'clear reddish orange'
_exptl_crystal_colour_lustre clear
_exptl_crystal_colour_modifier reddish
_exptl_crystal_colour_primary orange
_exptl_crystal_density_diffrn 1.183
_exptl_crystal_description prism
_exptl_crystal_F_000 1600
_exptl_crystal_size_max 0.3
_exptl_crystal_size_mid 0.24
_exptl_crystal_size_min 0.1
_refine_diff_density_max 1.038
_refine_diff_density_min -0.351
_refine_diff_density_rms 0.086
_refine_ls_extinction_method none
_refine_ls_goodness_of_fit_ref 1.046
_refine_ls_hydrogen_treatment constr
_refine_ls_matrix_type full
_refine_ls_number_parameters 537
_refine_ls_number_reflns 8201
_refine_ls_number_restraints 20
_refine_ls_restrained_S_all 1.045
_refine_ls_R_factor_all 0.2051
_refine_ls_R_factor_gt 0.1146
_refine_ls_shift/su_max 0.000
_refine_ls_shift/su_mean 0.000
_refine_ls_structure_factor_coef Fsqd
_refine_ls_weighting_details 'w=1/[\s^2^(Fo^2^)+(0.2000P)^2^] where P=(Fo^2^+2Fc^2^)/3'
_refine_ls_weighting_scheme calc
_refine_ls_wR_factor_gt 0.3129
_refine_ls_wR_factor_ref 0.3805
_reflns_Friedel_coverage 0.000
_reflns_number_gt 3668
_reflns_number_total 8201
_reflns_threshold_expression 'I > 2\s(I)'
_cod_data_source_file c9ce01957j2.cif
_cod_data_source_block iii
_cod_database_code 7239817
_shelx_shelxl_version_number 2016/4
_shelx_space_group_comment
;
The symmetry employed for this shelxl refinement is uniquely defined
by the following loop, which should always be used as a source of
symmetry information in preference to the above space-group names.
They are only intended as comments.
;
_shelx_estimated_absorpt_t_max 0.991
_shelx_estimated_absorpt_t_min 0.974
_olex2_refinement_description
;
1. Fixed Uiso
 At 1.2 times of:
  All C(H) groups, All C(H,H) groups, All N(H,H,H) groups
2. Restrained distances
 O108-N103 = O109-N103
 1.22 with sigma of 0.0002
 O109-O108
 2.15 with sigma of 0.0002
 O105-N102 = O106-N102
 1.22 with sigma of 0.0002
 O106-O105
 2.15 with sigma of 0.0002
 O104-O10_$1
 2.605 with sigma of 0.0002
 O10-O109
 3.509 with sigma of 0.04
 O10-O102_$2
 3.278 with sigma of 0.04
3. Rigid bond restraints
 O10
 with sigma for 1-2 distances of 0.00001 and sigma for 1-3 distances of 0.00001
4. Uiso/Uaniso restraints and constraints
Uanis(O2) \\sim Ueq, Uanis(O2A) \\sim Ueq: with sigma of 0.001 and sigma for
terminal atoms of 0.002
5. Others
 Sof(O19A)=Sof(O16A)=1-FVAR(1)
 Sof(O106)=Sof(O105)=FVAR(1)
 Sof(O18A)=Sof(O15A)=1-FVAR(2)
 Sof(O108)=Sof(O109)=FVAR(2)
 Fixed Sof: O10(0.28416) O1A(0.71584) O2(0.43679) O2A(0.56321)
6.a Ternary CH refined with riding coordinates:
 C37(H37), C22(H22), C32(H32), C12(H12), C26(H26), C17(H17), C13(H13),
 C24(H24), C34(H34)
6.b Secondary CH2 refined with riding coordinates:
 C27(H27A,H27B), C11(H11A,H11B), C15(H15A,H15B), C38(H38A,H38B), C21(H21A,
 H21B), C31(H31A,H31B), C28(H28A,H28B), C14(H14A,H14B), C39(H39A,H39B),
 C29(H29A,H29B), C35(H35A,H35B), C015(H01A,H01B), C25(H25A,H25B), C16(H16A,
 H16B), C36(H36A,H36B), C33(H33A,H33B), C18(H18A,H18B), C23(H23A,H23B)
6.c Idealised Me refined as rotating group:
 N20(H20A,H20B,H20C), N10(H10A,H10B,H10C), N30(H30A,H30B,H30C)
;
_olex2_submission_special_instructions 'No special instructions were received'

loop_
_space_group_symop_operation_xyz
'x, y, z'
'-x, y+1/2, -z+1/2'
'-x, -y, -z'
'x, -y-1/2, z-1/2'

loop_
_atom_site_label
_atom_site_type_symbol
_atom_site_fract_x
_atom_site_fract_y
_atom_site_fract_z
_atom_site_U_iso_or_equiv
_atom_site_adp_type
_atom_site_occupancy
_atom_site_site_symmetry_order
_atom_site_calc_flag
_atom_site_refinement_flags_posn
_atom_site_refinement_flags_adp
_atom_site_refinement_flags_occupancy
_atom_site_disorder_assembly
_atom_site_disorder_group
O107 O -0.5200(2) 0.61474(18) 0.32130(15) 0.0534(8) Uani 1 1 d . . . . .
O101 O -0.5256(2) 0.89977(18) 0.26276(15) 0.0519(8) Uani 1 1 d . . . . .
N20 N 0.4288(3) 0.4519(2) 0.34252(18) 0.0484(10) Uani 1 1 d . . . . .
H20A H 0.462059 0.427918 0.314372 0.058 Uiso 1 1 calc GR . . . .
H20B H 0.440244 0.425500 0.385689 0.058 Uiso 1 1 calc GR . . . .
H20C H 0.446584 0.504756 0.350214 0.058 Uiso 1 1 calc GR . . . .
N102 N -0.4720(2) 0.6469(2) 0.47185(17) 0.0595(11) Uani 1 1 d D . . . .
O104 O -0.4448(3) 0.8129(2) 0.51160(15) 0.0792(12) Uani 1 1 d D . . . .
N10 N -0.3853(3) 0.5516(2) 0.25553(19) 0.0521(10) Uani 1 1 d . . . . .
H10A H -0.426997 0.579147 0.274271 0.063 Uiso 1 1 calc GR . . . .
H10B H -0.408290 0.501159 0.241630 0.063 Uiso 1 1 calc GR . . . .
H10C H -0.376770 0.578990 0.216527 0.063 Uiso 1 1 calc GR . . . .
N103 N -0.5599(3) 0.7387(2) 0.21395(13) 0.0571(11) Uani 1 1 d D . . . .
N101 N -0.4519(3) 0.9405(2) 0.4117(2) 0.0589(11) Uani 1 1 d . . . . .
O102 O -0.5002(4) 0.9980(2) 0.3805(2) 0.1004(16) Uani 1 1 d D . . . .
C105 C -0.5096(3) 0.6895(3) 0.3428(2) 0.0418(10) Uani 1 1 d . . . . .
C106 C -0.5246(3) 0.7570(2) 0.2914(2) 0.0385(10) Uani 1 1 d . . . . .
C104 C -0.4795(3) 0.7133(3) 0.4185(2) 0.0449(11) Uani 1 1 d . . . . .
N30 N -0.3841(3) 0.3556(3) -0.0420(2) 0.0668(12) Uani 1 1 d . . . . .
H30A H -0.433220 0.337229 -0.025955 0.080 Uiso 1 1 calc GR . . . .
H30B H -0.387375 0.333697 -0.086204 0.080 Uiso 1 1 calc GR . . . .
H30C H -0.387018 0.410720 -0.045741 0.080 Uiso 1 1 calc GR . . . .
O103 O -0.3811(4) 0.9561(3) 0.4633(2) 0.1127(19) Uani 1 1 d . . . . .
C101 C -0.5088(3) 0.8418(3) 0.3108(2) 0.0402(10) Uani 1 1 d . . . . .
C102 C -0.4717(3) 0.8578(3) 0.3887(2) 0.0455(11) Uani 1 1 d . . . . .
C103 C -0.4601(3) 0.7954(3) 0.4442(2) 0.0504(11) Uani 1 1 d . . . . .
C20 C 0.3238(3) 0.4476(3) 0.3044(2) 0.0492(11) Uani 1 1 d . . . . .
C10 C -0.2917(3) 0.5443(3) 0.3126(2) 0.0483(11) Uani 1 1 d . . . . .
O108 O -0.6254(3) 0.6886(3) 0.1949(2) 0.076(3) Uani 0.592(11) 1 d D . P A 1
C30 C -0.2910(4) 0.3308(3) 0.0115(2) 0.0536(12) Uani 1 1 d . . . . .
O106 O -0.5344(3) 0.5936(3) 0.4620(3) 0.080(2) Uani 0.698(11) 1 d D . P A 1
O109 O -0.5249(3) 0.7757(3) 0.1706(2) 0.065(3) Uani 0.592(11) 1 d D . P A 1
O105 O -0.4000(3) 0.6465(4) 0.5239(3) 0.096(3) Uani 0.698(11) 1 d D . P A 1
C27 C 0.2932(4) 0.3576(3) 0.2967(3) 0.0698(15) Uani 1 1 d . . . . .
H27A H 0.306320 0.332087 0.345190 0.084 Uiso 1 1 calc R . . . .
H27B H 0.329744 0.328046 0.268056 0.084 Uiso 1 1 calc R . . . .
C11 C -0.2520(4) 0.6301(3) 0.3352(3) 0.0659(14) Uani 1 1 d . . . . .
H11A H -0.296519 0.661024 0.355792 0.079 Uiso 1 1 calc R . . . .
H11B H -0.243718 0.659905 0.292379 0.079 Uiso 1 1 calc R . . . .
C15 C -0.3076(4) 0.4986(3) 0.3791(3) 0.0649(14) Uani 1 1 d . . . . .
H15A H -0.353197 0.529030 0.399042 0.078 Uiso 1 1 calc R . . . .
H15B H -0.334125 0.444000 0.364309 0.078 Uiso 1 1 calc R . . . .
C38 C -0.2929(4) 0.3563(4) 0.0889(3) 0.0691(15) Uani 1 1 d . . . . .
H38A H -0.347065 0.330316 0.101741 0.083 Uiso 1 1 calc R . . . .
H38B H -0.300243 0.416072 0.091141 0.083 Uiso 1 1 calc R . . . .
C21 C 0.2688(4) 0.4942(4) 0.3490(3) 0.0725(16) Uani 1 1 d . . . . .
H21A H 0.289560 0.551752 0.354381 0.087 Uiso 1 1 calc R . . . .
H21B H 0.280516 0.469996 0.397978 0.087 Uiso 1 1 calc R . . . .
C37 C -0.1982(4) 0.3292(4) 0.1438(3) 0.0825(19) Uani 1 1 d . . . . .
H37 H -0.199096 0.345162 0.194049 0.099 Uiso 1 1 calc R . . . .
C31 C -0.2807(4) 0.2378(3) 0.0095(3) 0.0755(17) Uani 1 1 d . . . . .
H31A H -0.280769 0.220233 -0.040005 0.091 Uiso 1 1 calc R . . . .
H31B H -0.334442 0.211366 0.022475 0.091 Uiso 1 1 calc R . . . .
C28 C 0.3077(4) 0.4850(4) 0.2284(3) 0.0775(17) Uani 1 1 d . . . . .
H28A H 0.345127 0.455197 0.200623 0.093 Uiso 1 1 calc R . . . .
H28B H 0.327989 0.542650 0.232322 0.093 Uiso 1 1 calc R . . . .
C22 C 0.1622(5) 0.4894(5) 0.3092(5) 0.107(3) Uani 1 1 d . . . . .
H22 H 0.125200 0.520025 0.337563 0.129 Uiso 1 1 calc R . . . .
C14 C -0.2231(4) 0.4947(4) 0.2808(3) 0.0790(17) Uani 1 1 d . . . . .
H14A H -0.212574 0.523183 0.238048 0.095 Uiso 1 1 calc R . . . .
H14B H -0.250618 0.440627 0.265000 0.095 Uiso 1 1 calc R . . . .
C32 C -0.1870(6) 0.2125(4) 0.0639(4) 0.096(2) Uani 1 1 d . . . . .
H32 H -0.179674 0.152155 0.061813 0.116 Uiso 1 1 calc R . . . .
C12 C -0.1551(4) 0.6215(4) 0.3928(3) 0.0865(19) Uani 1 1 d . . . . .
H12 H -0.128459 0.676843 0.407281 0.104 Uiso 1 1 calc R . . . .
C39 C -0.1868(5) 0.2367(4) 0.1401(3) 0.094(2) Uani 1 1 d . . . . .
H39A H -0.126811 0.219696 0.174409 0.113 Uiso 1 1 calc R . . . .
H39B H -0.239328 0.209192 0.154020 0.113 Uiso 1 1 calc R . . . .
C29 C 0.1298(5) 0.3995(5) 0.3020(4) 0.101(2) Uani 1 1 d . . . . .
H29A H 0.140189 0.374999 0.350740 0.121 Uiso 1 1 calc R . . . .
H29B H 0.061490 0.396569 0.277364 0.121 Uiso 1 1 calc R . . . .
C26 C 0.1857(4) 0.3517(4) 0.2581(4) 0.0855(19) Uani 1 1 d . . . . .
H26 H 0.165521 0.293429 0.254316 0.103 Uiso 1 1 calc R . . . .
C35 C -0.2089(5) 0.3722(4) -0.0089(4) 0.093(2) Uani 1 1 d . . . . .
H35A H -0.216897 0.431999 -0.008463 0.111 Uiso 1 1 calc R . . . .
H35B H -0.207878 0.355692 -0.058447 0.111 Uiso 1 1 calc R . . . .
C015 C -0.0857(4) 0.5726(6) 0.3594(4) 0.104(2) Uani 1 1 d . . . . .
H01A H -0.022730 0.569574 0.394637 0.125 Uiso 1 1 calc R . . . .
H01B H -0.078686 0.600244 0.315211 0.125 Uiso 1 1 calc R . . . .
C25 C 0.1684(5) 0.3883(6) 0.1822(4) 0.112(3) Uani 1 1 d . . . . .
H25A H 0.100580 0.384417 0.156402 0.135 Uiso 1 1 calc R . . . .
H25B H 0.204742 0.357688 0.154088 0.135 Uiso 1 1 calc R . . . .
C17 C -0.2136(5) 0.4903(5) 0.4373(3) 0.090(2) Uani 1 1 d . . . . .
H17 H -0.224402 0.461770 0.480545 0.108 Uiso 1 1 calc R . . . .
C16 C -0.1718(5) 0.5776(6) 0.4603(3) 0.107(2) Uani 1 1 d . . . . .
H16A H -0.216448 0.609401 0.480084 0.128 Uiso 1 1 calc R . . . .
H16B H -0.111519 0.572824 0.498359 0.128 Uiso 1 1 calc R . . . .
C13 C -0.1263(4) 0.4841(5) 0.3401(4) 0.101(2) Uani 1 1 d . . . . .
H13 H -0.081801 0.451342 0.319943 0.121 Uiso 1 1 calc R . . . .
C24 C 0.1998(5) 0.4789(6) 0.1887(4) 0.106(2) Uani 1 1 d . . . . .
H24 H 0.187909 0.503125 0.139172 0.128 Uiso 1 1 calc R . . . .
C36 C -0.1163(5) 0.3722(5) 0.1236(4) 0.108(2) Uani 1 1 d . . . . .
H36A H -0.056048 0.357670 0.159000 0.129 Uiso 1 1 calc R . . . .
H36B H -0.124538 0.431917 0.125476 0.129 Uiso 1 1 calc R . . . .
C33 C -0.1019(6) 0.2543(7) 0.0444(5) 0.127(3) Uani 1 1 d . . . . .
H33A H -0.042228 0.237308 0.079189 0.152 Uiso 1 1 calc R . . . .
H33B H -0.099549 0.237584 -0.004802 0.152 Uiso 1 1 calc R . . . .
O10 O -0.3614(12) 0.6703(11) 0.1522(3) 0.096(7) Uani 0.2842 1 d D U P B 3
C18 C -0.1446(5) 0.4402(5) 0.4066(4) 0.114(3) Uani 1 1 d . . . . .
H18A H -0.171541 0.385641 0.392128 0.137 Uiso 1 1 calc R . . . .
H18B H -0.084307 0.433225 0.444288 0.137 Uiso 1 1 calc R . . . .
C23 C 0.1433(6) 0.5265(5) 0.2327(6) 0.126(3) Uani 1 1 d . . . . .
H23A H 0.075072 0.523626 0.207921 0.151 Uiso 1 1 calc R . . . .
H23B H 0.162610 0.584353 0.236207 0.151 Uiso 1 1 calc R . . . .
C34 C -0.1127(5) 0.3471(7) 0.0471(5) 0.121(3) Uani 1 1 d . . . . .
H34 H -0.058508 0.374547 0.034384 0.146 Uiso 1 1 calc R . . . .
O18A O -0.625(2) 0.7772(10) 0.1775(10) 0.258(17) Uani 0.408(11) 1 d . . P A -1
O15A O -0.4869(19) 0.6671(12) 0.5307(8) 0.181(9) Uani 0.408(11) 1 d . . P A -1
O19A O -0.5305(19) 0.6812(9) 0.1897(6) 0.135(11) Uani 0.302(11) 1 d . . P A -1
O16A O -0.435(2) 0.5842(10) 0.4700(10) 0.145(12) Uani 0.302(11) 1 d . . P A -1
O1A O -0.3305(9) 0.6273(10) 0.1335(6) 0.197(7) Uani 0.7158 1 d . . P B -3
O2 O -0.1190(14) 0.6430(12) 0.1507(11) 0.190(7) Uani 0.4368 1 d . U P C 1
O2A O -0.1692(16) 0.6764(15) 0.0262(12) 0.277(9) Uani 0.5632 1 d . U P D -1

loop_
_atom_site_aniso_label
_atom_site_aniso_U_11
_atom_site_aniso_U_22
_atom_site_aniso_U_33
_atom_site_aniso_U_23
_atom_site_aniso_U_13
_atom_site_aniso_U_12
O107 0.074(2) 0.0301(17) 0.0562(18) -0.0031(13) 0.0169(16) -0.0036(15)
O101 0.074(2) 0.0356(17) 0.0466(16) 0.0110(13) 0.0161(15) 0.0067(15)
N20 0.061(2) 0.038(2) 0.045(2) 0.0046(15) 0.0131(18) -0.0003(18)
N102 0.081(3) 0.055(3) 0.039(2) 0.0107(19) 0.010(2) 0.008(3)
O104 0.125(3) 0.068(2) 0.0321(17) -0.0066(15) -0.0002(18) 0.008(2)
N10 0.061(2) 0.044(2) 0.048(2) -0.0018(16) 0.0089(18) -0.0067(19)
N103 0.085(3) 0.041(2) 0.038(2) -0.0018(18) 0.004(2) -0.003(2)
N101 0.074(3) 0.042(2) 0.047(2) -0.0060(18) -0.008(2) -0.001(2)
O102 0.152(4) 0.043(2) 0.076(3) -0.0077(18) -0.022(3) 0.014(3)
C105 0.044(2) 0.038(3) 0.042(2) 0.0030(19) 0.0101(18) -0.003(2)
C106 0.048(2) 0.033(2) 0.0321(19) -0.0006(16) 0.0063(17) 0.0002(19)
C104 0.061(3) 0.036(2) 0.034(2) 0.0077(18) 0.0071(19) 0.007(2)
N30 0.090(3) 0.055(3) 0.048(2) 0.0090(18) 0.006(2) 0.011(2)
O103 0.133(4) 0.062(3) 0.102(3) -0.014(2) -0.040(3) -0.008(3)
C101 0.043(2) 0.036(2) 0.040(2) 0.0033(18) 0.0076(18) 0.0041(19)
C102 0.058(3) 0.031(2) 0.044(2) -0.0033(18) 0.009(2) 0.002(2)
C103 0.056(3) 0.049(3) 0.039(2) 0.002(2) -0.0015(19) 0.004(2)
C20 0.058(3) 0.042(3) 0.044(2) -0.0023(19) 0.007(2) -0.006(2)
C10 0.047(3) 0.046(3) 0.048(2) -0.0032(19) 0.006(2) -0.001(2)
O108 0.097(6) 0.072(5) 0.048(4) -0.008(3) 0.000(3) -0.042(5)
C30 0.071(3) 0.042(3) 0.045(2) 0.0038(19) 0.012(2) 0.006(2)
O106 0.112(5) 0.044(4) 0.081(4) 0.023(3) 0.019(4) -0.012(4)
O109 0.090(5) 0.081(5) 0.024(3) 0.000(3) 0.012(3) -0.029(4)
O105 0.107(5) 0.085(5) 0.071(4) 0.022(4) -0.018(4) 0.016(4)
C27 0.083(4) 0.051(3) 0.077(3) -0.011(3) 0.025(3) -0.015(3)
C11 0.071(3) 0.052(3) 0.068(3) -0.006(2) 0.009(3) -0.015(3)
C15 0.068(3) 0.059(3) 0.060(3) 0.013(2) 0.002(3) -0.008(3)
C38 0.074(4) 0.073(4) 0.057(3) -0.009(3) 0.013(3) 0.015(3)
C21 0.075(4) 0.067(4) 0.074(3) -0.017(3) 0.018(3) 0.006(3)
C37 0.073(4) 0.107(5) 0.056(3) -0.022(3) -0.002(3) 0.009(4)
C31 0.099(4) 0.042(3) 0.070(3) -0.005(2) -0.005(3) 0.009(3)
C28 0.069(4) 0.097(5) 0.059(3) 0.026(3) 0.005(3) -0.010(3)
C22 0.065(4) 0.108(6) 0.148(7) -0.038(5) 0.026(4) 0.023(4)
C14 0.076(4) 0.080(4) 0.082(4) -0.006(3) 0.023(3) 0.005(3)
C32 0.116(6) 0.062(4) 0.095(5) -0.005(3) -0.002(4) 0.026(4)
C12 0.075(4) 0.087(4) 0.084(4) -0.015(3) -0.003(3) -0.028(4)
C39 0.090(5) 0.088(5) 0.084(4) 0.013(4) -0.012(3) 0.022(4)
C29 0.067(4) 0.130(7) 0.109(5) -0.001(5) 0.030(4) -0.015(4)
C26 0.075(4) 0.081(4) 0.107(5) -0.033(4) 0.035(4) -0.031(3)
C35 0.110(5) 0.090(5) 0.092(4) 0.015(4) 0.049(4) -0.005(4)
C015 0.056(4) 0.154(8) 0.097(5) -0.008(5) 0.010(3) -0.009(4)
C25 0.075(4) 0.169(8) 0.088(5) -0.038(5) 0.014(4) -0.039(5)
C17 0.090(5) 0.104(5) 0.068(4) 0.028(3) 0.006(3) -0.001(4)
C16 0.083(4) 0.157(7) 0.064(4) -0.003(4) -0.009(3) -0.019(5)
C13 0.058(4) 0.130(7) 0.112(5) -0.019(5) 0.019(4) 0.022(4)
C24 0.089(5) 0.143(7) 0.071(4) 0.029(4) -0.008(4) -0.004(5)
C36 0.078(5) 0.121(6) 0.108(5) -0.031(5) -0.004(4) -0.008(4)
C33 0.112(7) 0.146(8) 0.121(6) -0.020(5) 0.029(5) 0.057(6)
O10 0.118(17) 0.073(11) 0.096(12) 0.021(8) 0.027(11) -0.026(11)
C18 0.087(5) 0.119(6) 0.117(6) 0.040(5) -0.006(4) 0.011(5)
C23 0.078(5) 0.093(6) 0.165(8) 0.015(6) -0.040(5) 0.016(4)
C34 0.070(5) 0.173(10) 0.125(7) 0.026(6) 0.032(5) -0.007(5)
O18A 0.37(3) 0.109(13) 0.149(13) -0.045(10) -0.192(18) 0.100(17)
O15A 0.29(3) 0.173(16) 0.084(10) 0.069(10) 0.060(13) 0.040(16)
O19A 0.30(3) 0.068(10) 0.026(6) -0.008(6) 0.015(10) 0.087(14)
O16A 0.28(3) 0.053(10) 0.115(14) 0.045(9) 0.079(17) 0.095(15)
O1A 0.147(8) 0.305(19) 0.114(6) 0.123(9) -0.006(7) 0.009(10)
O2 0.190(7) 0.189(7) 0.190(7) -0.001(2) 0.047(3) 0.000(2)
O2A 0.276(9) 0.279(9) 0.278(9) -0.001(2) 0.075(3) -0.002(2)

loop_
_atom_type_symbol
_atom_type_description
_atom_type_scat_dispersion_real
_atom_type_scat_dispersion_imag
_atom_type_scat_source
C C 0.0033 0.0016 'International Tables Vol C Tables 4.2.6.8 and 6.1.1.4'
H H 0.0000 0.0000 'International Tables Vol C Tables 4.2.6.8 and 6.1.1.4'
N N 0.0061 0.0033 'International Tables Vol C Tables 4.2.6.8 and 6.1.1.4'
O O 0.0106 0.0060 'International Tables Vol C Tables 4.2.6.8 and 6.1.1.4'

loop_
_geom_angle_atom_site_label_1
_geom_angle_atom_site_label_2
_geom_angle_atom_site_label_3
_geom_angle
H20A N20 H20B 109.5
H20A N20 H20C 109.5
H20B N20 H20C 109.5
C20 N20 H20A 109.5
C20 N20 H20B 109.5
C20 N20 H20C 109.5
O15A N102 C104 115.2(8)
O16A N102 C104 125.3(10)
O16A N102 O106 73.1(15)
O16A N102 O105 73.5(13)
O16A N102 O15A 117.3(12)
O105a N102 O15A 66.1(11)
H10A N10 H10B 109.5
H10A N10 H10C 109.5
H10B N10 H10C 109.5
C10 N10 H10A 109.5
C10 N10 H10B 109.5
C10 N10 H10C 109.5
O18A N103 C106 119.4(10)
O18A N103 O108 75.1(12)
O18A N103 O109 76.4(17)
O19A N103 C106 119.5(8)
O19A N103 O108 72.1(13)
O19A N103 O109 82.5(11)
O19A N103 O18A 120.7(12)
O102 N101 O103 118.3(4)
O102 N101 C102 122.1(4)
O103 N101 C102 119.6(4)
O107 C105 C106 121.6(4)
O107 C105 C104 123.6(4)
C104 C105 C106 114.8(4)
C105 C106 N103 118.3(3)
C101 C106 N103 116.6(3)
C101 C106 C105 125.1(3)
C105 C104 N102 116.0(4)
C103 C104 N102 119.0(4)
C103 C104 C105 125.0(4)
N102 O105a O15A 57.1(7)
N102 O106a O15A 44.4(7)
N102 O106a O16A 51.1(8)
N102 O105a O16A 50.9(8)
H30A N30 H30B 109.5
H30A N30 H30C 109.5
H30B N30 H30C 109.5
C30 N30 H30A 109.5
C30 N30 H30B 109.5
C30 N30 H30C 109.5
O101 C101 C106 122.5(3)
O101 C101 C102 122.4(4)
C106 C101 C102 115.2(3)
N101 C102 C101 118.2(4)
N101 C102 C103 118.0(4)
C103 C102 C101 123.7(4)
O104 C103 C104 121.3(4)
O104 C103 C102 122.1(4)
C104 C103 C102 116.0(4)
N20 C20 C27 108.8(4)
N20 C20 C21 109.1(4)
N20 C20 C28 108.4(4)
C21 C20 C27 110.6(4)
C21 C20 C28 111.0(4)
C28 C20 C27 109.0(4)
N10 C10 C11 109.4(4)
N10 C10 C15 108.9(4)
N10 C10 C14 108.8(4)
C11 C10 C15 109.9(4)
N103 O108a O18A 51.2(9)
C14 C10 C11 110.8(4)
C14 C10 C15 109.0(4)
N30 C30 C38 109.2(4)
N30 C30 C31 109.0(4)
N103 O109a O18A 50.6(7)
N103 O108a O19A 51.9(6)
C31 C30 C38 108.7(4)
C35 C30 N30 109.7(4)
C35 C30 C38 109.9(5)
C35 C30 C31 110.3(5)
C20 C27 H27A 109.7
C20 C27 H27B 109.7
N103 O109a O19A 47.1(7)
C20 C27 C26 109.7(5)
H27A C27 H27B 108.2
C26 C27 H27A 109.7
C26 C27 H27B 109.7
C10 C11 H11A 109.9
C10 C11 H11B 109.9
C10 C11 C12 108.8(4)
H11A C11 H11B 108.3
C12 C11 H11A 109.9
C12 C11 H11B 109.9
C10 C15 H15A 109.7
C10 C15 H15B 109.7
H15A C15 H15B 108.2
C17 C15 C10 109.7(4)
C17 C15 H15A 109.7
C17 C15 H15B 109.7
C30 C38 H38A 109.9
C30 C38 H38B 109.9
C30 C38 C37 109.0(4)
H38A C38 H38B 108.3
C37 C38 H38A 109.9
C37 C38 H38B 109.9
C20 C21 H21A 110.0
C20 C21 H21B 110.0
C20 C21 C22 108.3(5)
H21A C21 H21B 108.4
C22 C21 H21A 110.0
C22 C21 H21B 110.0
C38 C37 H37 109.5
C39 C37 C38 109.8(5)
C39 C37 H37 109.5
C36 C37 C38 108.5(5)
C36 C37 H37 109.5
C36 C37 C39 110.1(6)
C30 C31 H31A 109.9
C30 C31 H31B 109.9
C30 C31 C32 109.1(5)
H31A C31 H31B 108.3
C32 C31 H31A 109.9
C32 C31 H31B 109.9
C20 C28 H28A 110.1
C20 C28 H28B 110.1
C20 C28 C24 108.2(5)
H28A C28 H28B 108.4
C24 C28 H28A 110.1
C24 C28 H28B 110.1
C21 C22 H22 109.3
C29 C22 C21 109.8(6)
C29 C22 H22 109.3
C23 C22 C21 110.4(7)
C23 C22 H22 109.3
C23 C22 C29 108.6(6)
C10 C14 H14A 109.8
C10 C14 H14B 109.8
C10 C14 C13 109.5(5)
H14A C14 H14B 108.2
C13 C14 H14A 109.8
C13 C14 H14B 109.8
C31 C32 H32 109.1
C31 C32 C33 110.4(6)
C39 C32 C31 110.6(6)
C39 C32 H32 109.1
C39 C32 C33 108.7(6)
C33 C32 H32 109.1
C11 C12 H12 109.3
C11 C12 C015 109.3(5)
C015 C12 H12 109.3
C16 C12 C11 108.3(5)
C16 C12 H12 109.3
C16 C12 C015 111.4(6)
C37 C39 H39A 109.8
C37 C39 H39B 109.8
C32 C39 C37 109.5(5)
C32 C39 H39A 109.8
C32 C39 H39B 109.8
H39A C39 H39B 108.2
C22 C29 H29A 109.7
C22 C29 H29B 109.7
H29A C29 H29B 108.2
C26 C29 C22 109.8(5)
C26 C29 H29A 109.7
C26 C29 H29B 109.7
C27 C26 H26 109.7
C29 C26 C27 109.3(5)
C29 C26 H26 109.7
C25 C26 C27 108.5(5)
C25 C26 C29 109.9(6)
C25 C26 H26 109.7
C30 C35 H35A 109.8
C30 C35 H35B 109.8
C30 C35 C34 109.6(5)
H35A C35 H35B 108.2
C34 C35 H35A 109.8
C34 C35 H35B 109.8
C12 C015 H01A 109.9
C12 C015 H01B 109.9
C12 C015 C13 108.8(5)
H01A C015 H01B 108.3
C13 C015 H01A 109.9
C13 C015 H01B 109.9
C26 C25 H25A 109.8
C26 C25 H25B 109.8
C26 C25 C24 109.2(5)
H25A C25 H25B 108.3
C24 C25 H25A 109.8
C24 C25 H25B 109.8
C15 C17 H17 109.4
C15 C17 C16 109.3(5)
C15 C17 C18 109.2(6)
C16 C17 H17 109.4
C18 C17 H17 109.4
C18 C17 C16 110.3(6)
C12 C16 C17 109.1(5)
C12 C16 H16A 109.9
C12 C16 H16B 109.9
C17 C16 H16A 109.9
C17 C16 H16B 109.9
H16A C16 H16B 108.3
C14 C13 C015 106.3(6)
C14 C13 H13 109.9
C015 C13 H13 109.9
C18 C13 C14 108.8(6)
C18 C13 C015 111.9(6)
C18 C13 H13 109.9
C28 C24 H24 109.4
C25 C24 C28 109.9(6)
C25 C24 H24 109.4
C23 C24 C28 109.0(6)
C23 C24 C25 109.8(7)
C23 C24 H24 109.4
C37 C36 H36A 109.6
C37 C36 H36B 109.6
C37 C36 C34 110.1(6)
H36A C36 H36B 108.1
C34 C36 H36A 109.6
C34 C36 H36B 109.6
C32 C33 H33A 109.8
C32 C33 H33B 109.8
H33A C33 H33B 108.2
C34 C33 C32 109.4(6)
C34 C33 H33A 109.8
C34 C33 H33B 109.8
C17 C18 C13 110.0(6)
C17 C18 H18A 109.7
C17 C18 H18B 109.7
C13 C18 H18A 109.7
C13 C18 H18B 109.7
H18A C18 H18B 108.2
C22 C23 H23A 109.8
C22 C23 H23B 109.8
C24 C23 C22 109.3(6)
C24 C23 H23A 109.8
C24 C23 H23B 109.8
H23A C23 H23B 108.3
C35 C34 H34 110.0
C36 C34 C35 109.0(6)
C36 C34 C33 109.3(7)
C36 C34 H34 110.0
C33 C34 C35 108.5(7)
C33 C34 H34 110.0
N103 O18A O108 53.7(6)
N103 O18A O109 53.0(12)
N102 O15A O106 44.2(7)
N102 O15A O105 56.8(9)
N103 O19A O108 55.9(9)
N103 O19A O109 50.4(6)
N102 O16A O106 55.8(10)
N102 O16A O105 55.6(8)
O18A O109a O19A 83.4(12)
O15A O105a O16A 94.7(14)
O19A O108a O18A 90.4(14)
O16A O106a O15A 78.9(12)

loop_
_geom_bond_atom_site_label_1
_geom_bond_atom_site_label_2
_geom_bond_distance
O107 C105 1.267(5)
O10c O1A 0.94(2)
O101 C101 1.275(5)
N20 H20A 0.8900
N20 H20B 0.8900
N20 H20C 0.8900
N20 C20 1.492(6)
N102 C104 1.448(5)
N102 O106 1.2201(2)
N102 O105 1.2200(2)
N102 O15A 1.223(17)
N102 O16A 1.147(15)
O104 C103 1.256(5)
N10 H10A 0.8900
N10 H10B 0.8900
N10 H10C 0.8900
N10 C10 1.487(5)
N103 C106 1.437(4)
N103 O108 1.2201(2)
N103 O109 1.2201(2)
N103 O18A 1.180(15)
N103 O19A 1.160(13)
N101 O102 1.211(5)
N101 O103 1.230(5)
N101 C102 1.405(6)
C105 C106 1.431(5)
C105 C104 1.422(6)
C106 C101 1.415(6)
C104 C103 1.409(6)
N30 H30A 0.8900
N30 H30B 0.8900
N30 H30C 0.8900
N30 C30 1.500(6)
C101 C102 1.438(6)
C102 C103 1.425(6)
C20 C27 1.511(6)
C20 C21 1.497(7)
C20 C28 1.508(7)
C10 C11 1.512(6)
C10 C15 1.518(7)
C10 C14 1.510(7)
C30 C38 1.517(6)
C30 C31 1.505(7)
C30 C35 1.493(8)
C27 H27A 0.9700
C27 H27B 0.9700
C27 C26 1.528(8)
C11 H11A 0.9700
C11 H11B 0.9700
C11 C12 1.527(8)
C15 H15A 0.9700
C15 H15B 0.9700
C15 C17 1.502(8)
C38 H38A 0.9700
C38 H38B 0.9700
C38 C37 1.537(7)
C21 H21A 0.9700
C21 H21B 0.9700
C21 C22 1.521(8)
C37 H37 0.9800
C37 C39 1.502(9)
C37 C36 1.501(9)
C31 H31A 0.9700
C31 H31B 0.9700
C31 C32 1.515(8)
C28 H28A 0.9700
C28 H28B 0.9700
C28 C24 1.538(9)
C22 H22 0.9800
C22 C29 1.516(10)
C22 C23 1.511(12)
C14 H14A 0.9700
C14 H14B 0.9700
C14 C13 1.543(8)
C32 H32 0.9800
C32 C39 1.481(9)
C32 C33 1.525(11)
C12 H12 0.9800
C12 C015 1.532(9)
C12 C16 1.522(9)
C39 H39A 0.9700
C39 H39B 0.9700
C29 H29A 0.9700
C29 H29B 0.9700
C29 C26 1.506(9)
C26 H26 0.9800
C26 C25 1.498(10)
C35 H35A 0.9700
C35 H35B 0.9700
C35 C34 1.554(10)
C015 H01A 0.9700
C015 H01B 0.9700
C015 C13 1.547(11)
C25 H25A 0.9700
C25 H25B 0.9700
C25 C24 1.523(11)
C17 H17 0.9800
C17 C16 1.544(10)
C17 C18 1.507(10)
C16 H16A 0.9700
C16 H16B 0.9700
C13 H13 0.9800
C13 C18 1.516(10)
C24 H24 0.9800
C24 C23 1.511(11)
C36 H36A 0.9700
C36 H36B 0.9700
C36 C34 1.505(11)
C33 H33A 0.9700
C33 H33B 0.9700
C33 C34 1.505(12)
C18 H18A 0.9700
C18 H18B 0.9700
C23 H23A 0.9700
C23 H23B 0.9700
C34 H34 0.9800

loop_
_geom_torsion_atom_site_label_1
_geom_torsion_atom_site_label_2
_geom_torsion_atom_site_label_3
_geom_torsion_atom_site_label_4
_geom_torsion
O107 C105 C106 N103 5.1(6)
O107 C105 C106 C101 -176.0(4)
O107 C105 C104 N102 -7.1(6)
O107 C105 C104 C103 174.8(4)
O101 C101 C102 N101 -1.2(7)
O101 C101 C102 C103 174.4(4)
N20 C20 C27 C26 179.7(4)
N20 C20 C21 C22 179.8(5)
N20 C20 C28 C24 178.9(5)
N102 O106a O15A O105a -42.4(6)
N102 O105a O15A O106a 34.2(3)
N102 O106a O16A O105a 37.0(5)
N102 O105a O16A O106a -37.2(5)
N102 C104 C103 O104 -6.4(7)
N102 C104 C103 C102 -178.2(4)
N10 C10 C11 C12 -179.1(4)
N10 C10 C15 C17 179.8(5)
N10 C10 C14 C13 -178.3(5)
N103 C106 C101 O101 0.6(6)
N103 C106 C101 C102 -178.9(4)
N101 C102 C103 O104 9.1(7)
N101 C102 C103 C104 -179.2(4)
O102 N101 C102 C101 34.5(7)
O102 N101 C102 C103 -141.3(5)
C105 C106 C101 O101 -178.3(4)
C105 C106 C101 C102 2.2(6)
C105 C104 C103 O104 171.6(5)
C105 C104 C103 C102 -0.2(7)
C106 C105 C104 N102 174.8(4)
C106 C105 C104 C103 -3.3(7)
C106 C101 C102 N101 178.3(4)
C106 C101 C102 C103 -6.1(6)
C104 C105 C106 N103 -176.7(4)
C104 C105 C106 C101 2.2(6)
N30 C30 C38 C37 178.9(5)
N30 C30 C31 C32 -179.6(5)
N30 C30 C35 C34 179.4(6)
O103 N101 C102 C101 -142.6(5)
O103 N101 C102 C103 41.6(7)
C101 C102 C103 O104 -166.5(5)
C101 C102 C103 C104 5.2(7)
C20 C27 C26 C29 -58.1(7)
C20 C27 C26 C25 61.8(6)
C20 C21 C22 C29 60.5(8)
C20 C21 C22 C23 -59.3(7)
C20 C28 C24 C25 -60.1(8)
C20 C28 C24 C23 60.2(8)
C10 C11 C12 C015 59.7(7)
C10 C11 C12 C16 -61.9(7)
C10 C15 C17 C16 59.2(7)
C10 C15 C17 C18 -61.5(7)
C10 C14 C13 C015 -61.8(7)
C10 C14 C13 C18 58.9(8)
C30 C38 C37 C39 -59.3(7)
C30 C38 C37 C36 61.0(6)
C30 C31 C32 C39 61.2(8)
C30 C31 C32 C33 -59.1(7)
C30 C35 C34 C36 -58.7(9)
C30 C35 C34 C33 60.1(8)
C27 C20 C21 C22 -60.6(6)
C27 C20 C28 C24 60.7(7)
C27 C26 C25 C24 -60.3(7)
C11 C10 C15 C17 -60.4(6)
C11 C10 C14 C13 61.4(6)
C11 C12 C015 C13 -62.9(7)
C11 C12 C16 C17 61.2(7)
C15 C10 C11 C12 61.4(6)
C15 C10 C14 C13 -59.7(6)
C15 C17 C16 C12 -60.3(7)
C15 C17 C18 C13 60.9(8)
C38 C30 C31 C32 -60.8(7)
C38 C30 C35 C34 59.3(7)
C38 C37 C39 C32 58.9(7)
C38 C37 C36 C34 -61.7(8)
C21 C20 C27 C26 59.9(6)
C21 C20 C28 C24 -61.3(7)
C21 C22 C29 C26 -60.4(8)
C21 C22 C23 C24 60.1(8)
C37 C36 C34 C35 60.2(9)
C37 C36 C34 C33 -58.1(8)
C31 C30 C38 C37 60.1(6)
C31 C30 C35 C34 -60.6(7)
C31 C32 C39 C37 -60.0(8)
C31 C32 C33 C34 60.0(8)
C28 C20 C27 C26 -62.3(6)
C28 C20 C21 C22 60.5(7)
C28 C24 C23 C22 -60.1(8)
C22 C29 C26 C27 58.6(7)
C22 C29 C26 C25 -60.4(7)
C14 C10 C11 C12 -59.2(6)
C14 C10 C15 C17 61.2(6)
C14 C13 C18 C17 -59.3(8)
C32 C33 C34 C35 -59.2(8)
C32 C33 C34 C36 59.4(8)
C12 C015 C13 C14 62.8(7)
C12 C015 C13 C18 -55.9(7)
C39 C37 C36 C34 58.5(8)
C39 C32 C33 C34 -61.4(8)
C29 C22 C23 C24 -60.4(8)
C29 C26 C25 C24 59.2(7)
C26 C25 C24 C28 60.5(8)
C26 C25 C24 C23 -59.4(8)
C35 C30 C38 C37 -60.8(6)
C35 C30 C31 C32 59.9(6)
C015 C12 C16 C17 -59.0(7)
C015 C13 C18 C17 57.9(8)
C25 C24 C23 C22 60.3(8)
C16 C12 C015 C13 56.7(7)
C16 C17 C18 C13 -59.1(7)
C36 C37 C39 C32 -60.5(7)
C33 C32 C39 C37 61.3(7)
C18 C17 C16 C12 59.6(7)
C23 C22 C29 C26 60.5(8)
O18A N103 C106 C105 131.7(18)
O18A N103 C106 C101 -47.3(19)
O15A N102 C104 C105 -150.3(14)
O15A N102 C104 C103 27.9(15)
O19A N103 C106 C105 -40.6(16)
O19A N103 C106 C101 140.4(16)
O16A N102 C104 C105 47(2)
O16A N102 C104 C103 -134.8(19)
